data_2020891
loop_
_publ_author_name
'Allan, Pamela'
'Arlin, Jean-Baptiste'
'Kennedy, Alan R.'
'Walls, Aiden'

_publ_section_title
;
 Mixed Ca/Sr salt forms of salicylic acid: tuning structure and aqueous
 solubility
;
_journal_coeditor_code EG3233
_journal_issue 2
_journal_name_full 'Acta Crystallographica Section C'
_journal_page_first
;
;
_journal_paper_doi 10.1107/S2053229617018265
_journal_volume 74
_journal_year 2018
_chemical_formula_iupac '[Ca0.17 Sr0.83 (C7 H5 O3)2 (H2 O)2]'
_chemical_formula_moiety 'C14 H14 Ca0.17 O8 Sr0.83'
_chemical_formula_sum 'C14 H14 Ca0.17 O8 Sr0.83'
_chemical_formula_weight 390.00
_chemical_name_systematic <i>catena</i>-Poly[[diaquacalcium(II)/strontium(II)]-bis(\m~2~-2-hydroxybenzoato)]
_space_group_crystal_system monoclinic
_space_group_IT_number 15
_space_group_name_Hall '-C 2yc'
_space_group_name_H-M_alt 'C 1 2/c 1'
_symmetry_space_group_name_Hall '-C 2yc'
_symmetry_space_group_name_H-M 'C 1 2/c 1'
_atom_sites_solution_hydrogens mixed
_audit_creation_method SHELXL-2014/7
_cell_angle_alpha 90
_cell_angle_beta 91.510(5)
_cell_angle_gamma 90
_cell_formula_units_Z 4
_cell_length_a 16.6693(9)
_cell_length_b 11.4865(7)
_cell_length_c 7.8446(4)
_cell_measurement_reflns_used 5187
_cell_measurement_temperature 150(2)
_cell_measurement_theta_max 29.7741
_cell_measurement_theta_min 3.3432
_cell_volume 1501.50(14)
_computing_cell_refinement
;
CrysAlis PRO (Agilent, 2014)
;
_computing_data_collection
;
CrysAlis PRO (Agilent, 2014)
;
_computing_data_reduction
;
CrysAlis PRO (Agilent, 2014)
;
_computing_molecular_graphics
;
Mercury (Macrae <i>et al.</i>,  2008)
;
_computing_publication_material
;
SHELXL2014 (Sheldrick, 2015)
;
_computing_structure_refinement
;
SHELXL2014 (Sheldrick, 2015)
;
_computing_structure_solution
;
SIR92 (Altomare <i>et al.</i>,  1994)
;
_diffrn_ambient_temperature 150(2)
_diffrn_measured_fraction_theta_full 0.999
_diffrn_measured_fraction_theta_max 0.999
_diffrn_measurement_device_type 'Oxford Diffraction Xcalibur E'
_diffrn_measurement_method 'omega scans'
_diffrn_radiation_type MoK\a
_diffrn_radiation_wavelength 0.71073
_diffrn_reflns_av_R_equivalents 0.0440
_diffrn_reflns_limit_h_max 21
_diffrn_reflns_limit_h_min -21
_diffrn_reflns_limit_k_max 14
_diffrn_reflns_limit_k_min -14
_diffrn_reflns_limit_l_max 10
_diffrn_reflns_limit_l_min -10
_diffrn_reflns_number 8538
_diffrn_reflns_theta_full 27.000
_diffrn_reflns_theta_max 27.495
_diffrn_reflns_theta_min 3.350
_diffrn_standards_interval_count 0
_diffrn_standards_interval_time 0
_diffrn_standards_number 0
_exptl_absorpt_coefficient_mu 3.106
_exptl_absorpt_correction_T_max 1.00000
_exptl_absorpt_correction_T_min 0.46220
_exptl_absorpt_correction_type multi-scan
_exptl_absorpt_process_details
;
(CrysAlis PRO; Oxford Diffraction, 2010)
;
_exptl_crystal_colour colourless
_exptl_crystal_density_diffrn 1.725
_exptl_crystal_description prism
_exptl_crystal_F_000 788
_exptl_crystal_size_max 0.30
_exptl_crystal_size_mid 0.15
_exptl_crystal_size_min 0.06
_refine_diff_density_max 0.699
_refine_diff_density_min -0.479
_refine_ls_extinction_method none
_refine_ls_goodness_of_fit_ref 1.075
_refine_ls_hydrogen_treatment mixed
_refine_ls_matrix_type full
_refine_ls_number_parameters 118
_refine_ls_number_reflns 1720
_refine_ls_number_restraints 0
_refine_ls_restrained_S_all 1.075
_refine_ls_R_factor_all 0.0322
_refine_ls_R_factor_gt 0.0274
_refine_ls_shift/su_max 0.000
_refine_ls_shift/su_mean 0.000
_refine_ls_structure_factor_coef Fsqd
_refine_ls_weighting_details 'w=1/[\s^2^(Fo^2^)+(0.0342P)^2^] where P=(Fo^2^+2Fc^2^)/3'
_refine_ls_weighting_scheme calc
_refine_ls_wR_factor_gt 0.0625
_refine_ls_wR_factor_ref 0.0645
_reflns_number_gt 1589
_reflns_number_total 1720
_reflns_threshold_expression 'I > 2\s(I)'
_cod_data_source_file eg3233sup1.cif
_cod_data_source_block CaSr1090
_cod_database_code 2020891
_shelx_space_group_comment
;
The symmetry employed for this shelxl refinement is uniquely defined
by the following loop, which should always be used as a source of
symmetry information in preference to the above space-group names.
They are only intended as comments.
;

loop_
_space_group_symop_operation_xyz
'x, y, z'
'-x, y, -z+1/2'
'x+1/2, y+1/2, z'
'-x+1/2, y+1/2, -z+1/2'
'-x, -y, -z'
'x, -y, z-1/2'
'-x+1/2, -y+1/2, -z'
'x+1/2, -y+1/2, z-1/2'

loop_
_atom_site_type_symbol
_atom_site_label
_atom_site_fract_x
_atom_site_fract_y
_atom_site_fract_z
_atom_site_U_iso_or_equiv
_atom_site_adp_type
_atom_site_calc_flag
_atom_site_occupancy
Sr Sr1 0.5000 0.44477(2) -0.2500 0.01276(11) Uani d 0.835(5)
Ca Ca1 0.5000 0.44477(2) -0.2500 0.01276(11) Uani d 0.165(5)
O O1 0.25676(9) 0.25384(14) 0.26678(18) 0.0233(4) Uani d 1
O O2 0.37708(9) 0.39750(13) 0.26522(17) 0.0209(4) Uani d 1
O O3 0.45424(9) 0.39167(13) 0.04016(17) 0.0210(4) Uani d 1
O O1W 0.39510(10) 0.31466(16) -0.3837(2) 0.0290(4) Uani d 1
C C1 0.30050(12) 0.18684(18) 0.1590(2) 0.0181(4) Uani d 1
C C2 0.27068(14) 0.07795(19) 0.1142(3) 0.0234(5) Uani d 1
H H2 0.2203 0.0529 0.1544 0.028 Uiso calc 1
C C3 0.31465(15) 0.0064(2) 0.0112(3) 0.0267(5) Uani d 1
H H3 0.2947 -0.0688 -0.0172 0.032 Uiso calc 1
C C4 0.38764(15) 0.04259(19) -0.0520(3) 0.0279(5) Uani d 1
H H4 0.4178 -0.0079 -0.1217 0.033 Uiso calc 1
C C5 0.41582(13) 0.15248(19) -0.0125(3) 0.0229(5) Uani d 1
H H5 0.4651 0.1783 -0.0577 0.027 Uiso calc 1
C C6 0.37269(12) 0.22650(18) 0.0935(2) 0.0170(4) Uani d 1
C C7 0.40300(12) 0.34517(17) 0.1347(2) 0.0164(4) Uani d 1
H H1O 0.2833(18) 0.321(3) 0.279(4) 0.050(9) Uiso d 1
H H1W 0.353(2) 0.289(3) -0.350(4) 0.053(10) Uiso d 1
H H2W 0.3914(19) 0.335(2) -0.497(4) 0.054(9) Uiso d 1

loop_
_atom_site_aniso_label
_atom_site_aniso_U_11
_atom_site_aniso_U_22
_atom_site_aniso_U_33
_atom_site_aniso_U_12
_atom_site_aniso_U_13
_atom_site_aniso_U_23
Sr1 0.01047(16) 0.01452(17) 0.01349(14) 0.000 0.00403(10) 0.000
Ca1 0.01047(16) 0.01452(17) 0.01349(14) 0.000 0.00403(10) 0.000
O1 0.0175(8) 0.0256(9) 0.0273(8) -0.0046(7) 0.0095(6) -0.0026(6)
O2 0.0187(8) 0.0225(8) 0.0219(7) -0.0029(6) 0.0066(6) -0.0042(6)
O3 0.0181(8) 0.0221(8) 0.0231(7) -0.0045(6) 0.0076(6) 0.0001(6)
O1W 0.0221(9) 0.0409(11) 0.0243(8) -0.0111(8) 0.0060(7) 0.0012(7)
C1 0.0156(10) 0.0221(11) 0.0168(9) -0.0007(8) 0.0019(8) 0.0018(8)
C2 0.0218(11) 0.0256(12) 0.0227(10) -0.0082(9) -0.0003(9) 0.0034(8)
C3 0.0368(14) 0.0190(12) 0.0244(11) -0.0084(10) -0.0004(10) -0.0012(9)
C4 0.0338(14) 0.0223(13) 0.0278(11) 0.0014(10) 0.0045(10) -0.0061(9)
C5 0.0202(11) 0.0243(12) 0.0244(10) -0.0004(9) 0.0061(9) -0.0002(8)
C6 0.0159(10) 0.0183(11) 0.0169(9) -0.0014(8) 0.0008(8) 0.0024(8)
C7 0.0116(9) 0.0194(11) 0.0183(9) 0.0006(8) 0.0010(8) 0.0029(7)

loop_
_atom_type_symbol
_atom_type_description
_atom_type_scat_dispersion_real
_atom_type_scat_dispersion_imag
_atom_type_scat_source
Sr Sr -1.5307 3.2498 'International Tables Vol C Tables 4.2.6.8 and 6.1.1.4'
Ca Ca 0.2262 0.3064 'International Tables Vol C Tables 4.2.6.8 and 6.1.1.4'
O O 0.0106 0.0060 'International Tables Vol C Tables 4.2.6.8 and 6.1.1.4'
C C 0.0033 0.0016 'International Tables Vol C Tables 4.2.6.8 and 6.1.1.4'
H H 0.0000 0.0000 'International Tables Vol C Tables 4.2.6.8 and 6.1.1.4'

loop_
_geom_angle_atom_site_label_1
_geom_angle_atom_site_label_2
_geom_angle_atom_site_label_3
_geom_angle_site_symmetry_1
_geom_angle_site_symmetry_3
_geom_angle
O3 Sr1 O3 2_654 . 151.70(7)
O3 Sr1 O1W 2_654 2_654 90.54(5)
O3 Sr1 O1W . 2_654 72.51(5)
O3 Sr1 O1W 2_654 . 72.51(5)
O3 Sr1 O1W . . 90.54(5)
O1W Sr1 O1W 2_654 . 106.88(8)
O3 Sr1 O3 2_654 5_665 131.51(5)
O3 Sr1 O3 . 5_665 71.98(5)
O1W Sr1 O3 2_654 5_665 88.62(5)
O1W Sr1 O3 . 5_665 152.26(5)
O3 Sr1 O3 2_654 6_565 71.98(5)
O3 Sr1 O3 . 6_565 131.51(5)
O1W Sr1 O3 2_654 6_565 152.26(5)
O1W Sr1 O3 . 6_565 88.63(5)
O3 Sr1 O3 5_665 6_565 87.42(7)
O3 Sr1 O2 2_654 5_665 82.82(5)
O3 Sr1 O2 . 5_665 116.64(4)
O1W Sr1 O2 2_654 5_665 84.17(5)
O1W Sr1 O2 . 5_665 152.79(5)
O3 Sr1 O2 5_665 5_665 48.88(4)
O3 Sr1 O2 6_565 5_665 72.65(5)
O3 Sr1 O2 2_654 6_565 116.64(4)
O3 Sr1 O2 . 6_565 82.82(5)
O1W Sr1 O2 2_654 6_565 152.79(5)
O1W Sr1 O2 . 6_565 84.17(5)
O3 Sr1 O2 5_665 6_565 72.65(5)
O3 Sr1 O2 6_565 6_565 48.88(4)
O2 Sr1 O2 5_665 6_565 97.22(6)
O3 Sr1 C7 2_654 5_665 107.07(5)
O3 Sr1 C7 . 5_665 95.50(5)
O1W Sr1 C7 2_654 5_665 89.36(5)
O1W Sr1 C7 . 5_665 163.72(6)
O3 Sr1 C7 5_665 5_665 24.45(4)
O3 Sr1 C7 6_565 5_665 76.05(5)
O2 Sr1 C7 5_665 5_665 24.85(5)
O2 Sr1 C7 6_565 5_665 81.62(5)
O3 Sr1 C7 2_654 6_565 95.50(5)
O3 Sr1 C7 . 6_565 107.07(5)
O1W Sr1 C7 2_654 6_565 163.72(6)
O1W Sr1 C7 . 6_565 89.36(5)
O3 Sr1 C7 5_665 6_565 76.05(5)
O3 Sr1 C7 6_565 6_565 24.45(4)
O2 Sr1 C7 5_665 6_565 81.62(5)
O2 Sr1 C7 6_565 6_565 24.85(5)
C7 Sr1 C7 5_665 6_565 74.42(7)
O3 Sr1 Sr1 2_654 5_665 161.96(3)
O3 Sr1 Sr1 . 5_665 36.84(3)
O1W Sr1 Sr1 2_654 5_665 78.63(4)
O1W Sr1 Sr1 . 5_665 124.31(4)
O3 Sr1 Sr1 5_665 5_665 35.14(3)
O3 Sr1 Sr1 6_565 5_665 111.89(3)
O2 Sr1 Sr1 5_665 5_665 81.76(3)
O2 Sr1 Sr1 6_565 5_665 74.71(3)
C7 Sr1 Sr1 5_665 5_665 58.94(4)
C7 Sr1 Sr1 6_565 5_665 91.47(4)
O3 Sr1 Ca1 2_654 5_665 161.96(3)
O3 Sr1 Ca1 . 5_665 36.84(3)
O1W Sr1 Ca1 2_654 5_665 78.63(4)
O1W Sr1 Ca1 . 5_665 124.31(4)
O3 Sr1 Ca1 5_665 5_665 35.14(3)
O3 Sr1 Ca1 6_565 5_665 111.89(3)
O2 Sr1 Ca1 5_665 5_665 81.76(3)
O2 Sr1 Ca1 6_565 5_665 74.71(3)
C7 Sr1 Ca1 5_665 5_665 58.94(4)
C7 Sr1 Ca1 6_565 5_665 91.47(4)
Sr1 Sr1 Ca1 5_665 5_665 0.0
O3 Sr1 H2W 2_654 . 59.1(6)
O3 Sr1 H2W . . 107.5(6)
O1W Sr1 H2W 2_654 . 115.8(6)
O1W Sr1 H2W . . 17.6(6)
O3 Sr1 H2W 5_665 . 154.7(6)
O3 Sr1 H2W 6_565 . 74.1(6)
O2 Sr1 H2W 5_665 . 135.4(6)
O2 Sr1 H2W 6_565 . 82.1(6)
C7 Sr1 H2W 5_665 . 149.8(6)
C7 Sr1 H2W 6_565 . 80.2(6)
Sr1 Sr1 H2W 5_665 . 138.8(6)
Ca1 Sr1 H2W 5_665 . 138.8(6)
C1 O1 H1O . . 106.4(19)
C7 O2 Ca1 . 5_665 90.41(12)
C7 O2 Sr1 . 5_665 90.41(12)
Ca1 O2 Sr1 5_665 5_665 0.0
C7 O3 Sr1 . . 149.97(13)
C7 O3 Ca1 . 5_665 97.22(11)
Sr1 O3 Ca1 . 5_665 108.0
C7 O3 Sr1 . 5_665 97.22(11)
Sr1 O3 Sr1 . 5_665 108.02(5)
Ca1 O3 Sr1 5_665 5_665 0.0
Sr1 O1W H1W . . 133(2)
Sr1 O1W H2W . . 106.5(19)
H1W O1W H2W . . 112(3)
O1 C1 C2 . . 118.05(19)
O1 C1 C6 . . 121.47(18)
C2 C1 C6 . . 120.5(2)
C3 C2 C1 . . 119.6(2)
C3 C2 H2 . . 120.2
C1 C2 H2 . . 120.2
C2 C3 C4 . . 121.1(2)
C2 C3 H3 . . 119.5
C4 C3 H3 . . 119.5
C5 C4 C3 . . 119.3(2)
C5 C4 H4 . . 120.3
C3 C4 H4 . . 120.3
C4 C5 C6 . . 120.8(2)
C4 C5 H5 . . 119.6
C6 C5 H5 . . 119.6
C1 C6 C5 . . 118.74(19)
C1 C6 C7 . . 120.69(18)
C5 C6 C7 . . 120.58(18)
O3 C7 O2 . . 121.42(19)
O3 C7 C6 . . 119.43(17)
O2 C7 C6 . . 119.16(17)
O3 C7 Ca1 . 5_665 58.33(10)
O2 C7 Ca1 . 5_665 64.75(11)
C6 C7 Ca1 . 5_665 166.17(14)
O3 C7 Sr1 . 5_665 58.33(10)
O2 C7 Sr1 . 5_665 64.75(11)
C6 C7 Sr1 . 5_665 166.17(14)
Ca1 C7 Sr1 5_665 5_665 0.0

loop_
_geom_bond_atom_site_label_1
_geom_bond_atom_site_label_2
_geom_bond_site_symmetry_2
_geom_bond_distance
Sr1 O3 2_654 2.4953(13)
Sr1 O3 . 2.4953(13)
Sr1 O1W 2_654 2.5091(17)
Sr1 O1W . 2.5091(17)
Sr1 O3 5_665 2.5990(14)
Sr1 O3 6_565 2.5990(14)
Sr1 O2 5_665 2.7400(15)
Sr1 O2 6_565 2.7400(15)
Sr1 C7 5_665 3.029(2)
Sr1 C7 6_565 3.029(2)
Sr1 Sr1 5_665 4.1224(2)
Sr1 Ca1 5_665 4.1224(2)
Sr1 H2W . 2.90(3)
O1 C1 . 1.368(2)
O1 H1O . 0.90(3)
O2 C7 . 1.273(2)
O2 Ca1 5_665 2.7400(15)
O2 Sr1 5_665 2.7400(15)
O3 C7 . 1.264(2)
O3 Ca1 5_665 2.5990(14)
O3 Sr1 5_665 2.5990(14)
O1W H1W . 0.81(3)
O1W H2W . 0.92(3)
C1 C2 . 1.388(3)
C1 C6 . 1.397(3)
C2 C3 . 1.377(3)
C2 H2 . 0.9500
C3 C4 . 1.389(3)
C3 H3 . 0.9500
C4 C5 . 1.379(3)
C4 H4 . 0.9500
C5 C6 . 1.401(3)
C5 H5 . 0.9500
C6 C7 . 1.486(3)
C7 Ca1 5_665 3.029(2)
C7 Sr1 5_665 3.029(2)

loop_
_geom_hbond_atom_site_label_D
_geom_hbond_atom_site_label_H
_geom_hbond_atom_site_label_A
_geom_hbond_site_symmetry_A
_geom_hbond_distance_DH
_geom_hbond_distance_HA
_geom_hbond_distance_DA
_geom_hbond_angle_DHA
O1 H1O O2 . 0.90(3) 1.80(3) 2.597(2) 147(3)
O1W H1W O1 7 0.81(3) 2.03(3) 2.827(2) 173(3)
O1W H2W O2 1_554 0.92(3) 2.01(3) 2.921(2) 173(3)

loop_
_geom_torsion_atom_site_label_1
_geom_torsion_atom_site_label_2
_geom_torsion_atom_site_label_3
_geom_torsion_atom_site_label_4
_geom_torsion_site_symmetry_1
_geom_torsion_site_symmetry_4
_geom_torsion
O1 C1 C2 C3 . . -177.54(19)
C6 C1 C2 C3 . . 3.2(3)
C1 C2 C3 C4 . . -1.5(3)
C2 C3 C4 C5 . . -0.9(3)
C3 C4 C5 C6 . . 1.5(3)
O1 C1 C6 C5 . . 178.24(18)
C2 C1 C6 C5 . . -2.5(3)
O1 C1 C6 C7 . . -2.1(3)
C2 C1 C6 C7 . . 177.16(18)
C4 C5 C6 C1 . . 0.1(3)
C4 C5 C6 C7 . . -179.5(2)
Sr1 O3 C7 O2 . . -132.0(2)
Ca1 O3 C7 O2 5_665 . 15.4(2)
Sr1 O3 C7 O2 5_665 . 15.4(2)
Sr1 O3 C7 C6 . . 48.5(4)
Ca1 O3 C7 C6 5_665 . -164.14(15)
Sr1 O3 C7 C6 5_665 . -164.14(15)
Sr1 O3 C7 Ca1 . 5_665 -147.4(3)
Sr1 O3 C7 Ca1 5_665 5_665 0.000000
Sr1 O3 C7 Sr1 . 5_665 -147.4(3)
Ca1 O3 C7 Sr1 5_665 5_665 0.000000
Ca1 O2 C7 O3 5_665 . -14.47(19)
Sr1 O2 C7 O3 5_665 . -14.47(19)
Ca1 O2 C7 C6 5_665 . 165.07(16)
Sr1 O2 C7 C6 5_665 . 165.07(16)
Sr1 O2 C7 Ca1 5_665 5_665 0.0
Ca1 O2 C7 Sr1 5_665 5_665 0.0
C1 C6 C7 O3 . . -160.15(18)
C5 C6 C7 O3 . . 19.5(3)
C1 C6 C7 O2 . . 20.3(3)
C5 C6 C7 O2 . . -160.04(19)
C1 C6 C7 Ca1 . 5_665 123.2(5)
C5 C6 C7 Ca1 . 5_665 -57.2(6)
C1 C6 C7 Sr1 . 5_665 123.2(5)
C5 C6 C7 Sr1 . 5_665 -57.2(6)

_cod_database_fobs_code 2020891
